data_4500083
loop_
_publ_author_name
'Jean-Hugues Fournier'
'Thierry Maris'
'Michel Simard'
'James D. Wuest'

_publ_section_title
;
 Molecular Tectonics. Hydrogen-Bonded Networks Built from Tetraphenols
 Derived from Tetraphenylmethane and Tetraphenylsilane
;
_journal_name_full 'Cryst. Growth & Design'
_journal_page_first 535
_journal_page_last 540
_journal_volume 2
_journal_year 2003
_chemical_compound_source 'Synthesized by the authors. See text'
_chemical_formula_moiety
;
;
_chemical_formula_sum 'C24 H22 O5 Si'
_chemical_formula_weight 418.51
_chemical_name_common 'tetrakis(4-hydroxyphenyl)silane - water clathrate'
_chemical_name_systematic
;
 ?
;
_space_group_IT_number 15
_symmetry_cell_setting monoclinic
_symmetry_space_group_name_Hall '-C 2yc'
_symmetry_space_group_name_H-M 'C 1 2/c 1'
_atom_sites_solution_hydrogens geom
_atom_sites_solution_primary direct
_atom_sites_solution_secondary difmap
_audit_creation_method SHELXL-97
_cell_angle_alpha 90.0
_cell_angle_beta 111.49(5)
_cell_angle_gamma 90.0
_cell_formula_units_Z 8
_cell_length_a 14.962(9)
_cell_length_b 15.855(11)
_cell_length_c 19.697(13)
_cell_measurement_reflns_used 25
_cell_measurement_temperature 210(2)
_cell_measurement_theta_max 30
_cell_measurement_theta_min 15
_cell_volume 4348(5)
_computing_cell_refinement 'CAD4 Program (Nonius 1989)'
_computing_data_collection 'CAD4 Program (Nonius 1989)'
_computing_data_reduction 'Local Program'
_computing_molecular_graphics 'XP (Bruker, 1999)'
_computing_publication_material 'Shelxl (Sheldrick 1997)'
_computing_structure_refinement 'SHELXL-97 (Sheldrick, 1997)'
_computing_structure_solution 'SHELXS-97 (Sheldrick, 1990)'
_diffrn_ambient_temperature 210(2)
_diffrn_measured_fraction_theta_full 0.998
_diffrn_measured_fraction_theta_max 0.998
_diffrn_measurement_device_type 'Enraf-Nonius CAD-4'
_diffrn_measurement_method \w
_diffrn_radiation_monochromator graphite
_diffrn_radiation_source 'Sealed Tube'
_diffrn_radiation_type CuK\a
_diffrn_radiation_wavelength 1.54178
_diffrn_reflns_av_R_equivalents 0.0700
_diffrn_reflns_av_sigmaI/netI 0.0738
_diffrn_reflns_limit_h_max 18
_diffrn_reflns_limit_h_min 0
_diffrn_reflns_limit_k_max 19
_diffrn_reflns_limit_k_min 0
_diffrn_reflns_limit_l_max 22
_diffrn_reflns_limit_l_min -23
_diffrn_reflns_number 4117
_diffrn_reflns_theta_full 69.93
_diffrn_reflns_theta_max 69.93
_diffrn_reflns_theta_min 4.23
_diffrn_standards_decay_% 0
_diffrn_standards_interval_count 60
_diffrn_standards_number 5
_exptl_absorpt_coefficient_mu 1.226
_exptl_absorpt_correction_T_max 0.8900
_exptl_absorpt_correction_T_min 0.7100
_exptl_absorpt_correction_type none
_exptl_absorpt_process_details 'No absorption correction applied'
_exptl_crystal_colour Colourless
_exptl_crystal_density_diffrn 1.279
_exptl_crystal_density_method 'not measured'
_exptl_crystal_description block
_exptl_crystal_F_000 1760
_exptl_crystal_size_max 0.30
_exptl_crystal_size_mid 0.20
_exptl_crystal_size_min 0.10
_refine_diff_density_max 0.524
_refine_diff_density_min -0.658
_refine_diff_density_rms 0.092
_refine_ls_extinction_method none
_refine_ls_goodness_of_fit_ref 1.064
_refine_ls_hydrogen_treatment mixed
_refine_ls_matrix_type full
_refine_ls_number_parameters 279
_refine_ls_number_reflns 4117
_refine_ls_number_restraints 2
_refine_ls_restrained_S_all 1.064
_refine_ls_R_factor_all 0.1210
_refine_ls_R_factor_gt 0.0784
_refine_ls_shift/su_max 0.000
_refine_ls_shift/su_mean 0.000
_refine_ls_structure_factor_coef Fsqd
_refine_ls_weighting_details 'calc w=1/[\s^2^(Fo^2^)+(0.0950P)^2^] where P=(Fo^2^+2Fc^2^)/3'
_refine_ls_weighting_scheme calc
_refine_ls_wR_factor_gt 0.1879
_refine_ls_wR_factor_ref 0.2049
_reflns_number_gt 2266
_reflns_number_total 4117
_reflns_threshold_expression >2sigma(I)
_cod_data_source_file deposit.cif
_cod_data_source_block jiw262
_cod_original_sg_symbol_H-M C2/c
_cod_database_code 4500083

loop_
_symmetry_equiv_pos_as_xyz
'x, y, z'
'-x, y, -z+1/2'
'x+1/2, y+1/2, z'
'-x+1/2, y+1/2, -z+1/2'
'-x, -y, -z'
'x, -y, z-1/2'
'-x+1/2, -y+1/2, -z'
'x+1/2, -y+1/2, z-1/2'

loop_
_atom_site_label
_atom_site_type_symbol
_atom_site_fract_x
_atom_site_fract_y
_atom_site_fract_z
_atom_site_U_iso_or_equiv
_atom_site_adp_type
_atom_site_occupancy
_atom_site_symmetry_multiplicity
_atom_site_calc_flag
_atom_site_refinement_flags
Si1 Si 0.24200(7) 0.07675(8) 0.24886(7) 0.0430(3) Uani 1 1 d .
C1 C 0.1847(3) 0.1297(3) 0.3074(2) 0.0418(10) Uani 1 1 d .
C2 C 0.1067(3) 0.0961(3) 0.3228(2) 0.0442(11) Uani 1 1 d .
H2 H 0.0784 0.0445 0.3008 0.053 Uiso 1 1 calc R
C3 C 0.0707(3) 0.1371(3) 0.3693(2) 0.0460(11) Uani 1 1 d .
H3 H 0.0178 0.1136 0.3784 0.055 Uiso 1 1 calc R
C4 C 0.1102(3) 0.2105(3) 0.4020(2) 0.0434(10) Uani 1 1 d .
C5 C 0.1871(3) 0.2467(3) 0.3888(2) 0.0501(12) Uani 1 1 d .
H5 H 0.2149 0.2982 0.4115 0.060 Uiso 1 1 calc R
C6 C 0.2219(3) 0.2054(3) 0.3412(3) 0.0538(12) Uani 1 1 d .
H6 H 0.2737 0.2303 0.3315 0.065 Uiso 1 1 calc R
O7 O 0.0732(2) 0.2489(2) 0.44888(16) 0.0553(9) Uani 1 1 d .
H71 H 0.0926 0.2990 0.4561 0.074 Uiso 1 1 calc .
C11 C 0.3571(3) 0.0262(3) 0.3097(2) 0.0414(10) Uani 1 1 d .
C12 C 0.3855(3) -0.0516(3) 0.2933(3) 0.0557(12) Uani 1 1 d .
H12 H 0.3454 -0.0806 0.2509 0.067 Uiso 1 1 calc R
C13 C 0.4719(3) -0.0889(3) 0.3378(3) 0.0578(13) Uani 1 1 d .
H13 H 0.4902 -0.1426 0.3259 0.069 Uiso 1 1 calc R
C14 C 0.5299(3) -0.0464(3) 0.3991(2) 0.0478(11) Uani 1 1 d .
C15 C 0.5051(3) 0.0316(3) 0.4172(2) 0.0478(11) Uani 1 1 d .
H15 H 0.5457 0.0606 0.4594 0.057 Uiso 1 1 calc R
C16 C 0.4186(3) 0.0668(3) 0.3716(2) 0.0498(11) Uani 1 1 d .
H16 H 0.4010 0.1209 0.3833 0.060 Uiso 1 1 calc R
O17 O 0.6127(2) -0.0867(2) 0.44352(18) 0.0617(9) Uani 1 1 d .
H171 H 0.6495 -0.0514 0.4722 0.050 Uiso 1 1 calc .
C21 C 0.2681(3) 0.1585(3) 0.1917(2) 0.0426(10) Uani 1 1 d .
C22 C 0.2075(3) 0.2262(3) 0.1611(2) 0.0529(12) Uani 1 1 d .
H22 H 0.1516 0.2327 0.1727 0.063 Uiso 1 1 calc R
C23 C 0.2242(3) 0.2845(3) 0.1148(2) 0.0535(12) Uani 1 1 d .
H23 H 0.1808 0.3298 0.0951 0.064 Uiso 1 1 calc R
C24 C 0.3069(3) 0.2749(3) 0.0980(2) 0.0464(11) Uani 1 1 d .
C25 C 0.3677(3) 0.2094(3) 0.1265(2) 0.0508(12) Uani 1 1 d .
H25 H 0.4232 0.2032 0.1144 0.061 Uiso 1 1 calc R
C26 C 0.3506(3) 0.1520(3) 0.1727(2) 0.0482(11) Uani 1 1 d .
H26 H 0.3947 0.1072 0.1922 0.058 Uiso 1 1 calc R
O27 O 0.3229(2) 0.3325(2) 0.05192(18) 0.0608(9) Uani 1 1 d .
H27 H 0.2948 0.3778 0.0536 0.091 Uiso 1 1 calc .
C31 C 0.1653(3) -0.0067(3) 0.1882(2) 0.0424(10) Uani 1 1 d .
C32 C 0.1284(3) -0.0762(3) 0.2144(2) 0.0523(12) Uani 1 1 d .
H32 H 0.1402 -0.0797 0.2651 0.063 Uiso 1 1 calc R
C33 C 0.0764(3) -0.1386(3) 0.1695(2) 0.0539(12) Uani 1 1 d .
H33 H 0.0513 -0.1837 0.1889 0.065 Uiso 1 1 calc R
C34 C 0.0604(3) -0.1362(3) 0.0961(2) 0.0473(11) Uani 1 1 d .
C35 C 0.0969(3) -0.0711(3) 0.0679(2) 0.0563(12) Uani 1 1 d .
H35 H 0.0873 -0.0701 0.0175 0.068 Uiso 1 1 calc R
C36 C 0.1475(3) -0.0072(3) 0.1135(2) 0.0535(12) Uani 1 1 d .
H36 H 0.1710 0.0382 0.0933 0.064 Uiso 1 1 calc R
O37 O 0.0061(2) -0.1992(2) 0.05195(18) 0.0647(10) Uani 1 1 d .
H371 H 0.0173 -0.2012 0.0132 0.122 Uiso 1 1 calc .
O100 O 0.7415(3) 0.0078(3) 0.5386(3) 0.0943(14) Uani 1 1 d D
H101 H 0.721(8) 0.052(4) 0.508(4) 0.26(6) Uiso 1 1 d D
H102 H 0.783(5) -0.023(5) 0.575(3) 0.18(4) Uiso 1 1 d D

loop_
_atom_site_aniso_label
_atom_site_aniso_U_11
_atom_site_aniso_U_22
_atom_site_aniso_U_33
_atom_site_aniso_U_23
_atom_site_aniso_U_13
_atom_site_aniso_U_12
Si1 0.0318(5) 0.0573(8) 0.0491(6) -0.0008(6) 0.0258(5) 0.0004(5)
C1 0.0294(19) 0.058(3) 0.045(2) 0.000(2) 0.0226(18) 0.0006(19)
C2 0.0279(19) 0.061(3) 0.047(2) -0.002(2) 0.0175(18) -0.0069(19)
C3 0.0290(19) 0.066(3) 0.051(3) 0.001(2) 0.0232(19) -0.003(2)
C4 0.0316(19) 0.061(3) 0.045(2) 0.001(2) 0.0229(18) 0.003(2)
C5 0.041(2) 0.058(3) 0.064(3) -0.007(2) 0.036(2) -0.008(2)
C6 0.042(2) 0.067(3) 0.070(3) -0.013(3) 0.040(2) -0.010(2)
O7 0.0541(18) 0.069(2) 0.064(2) 0.0001(17) 0.0467(16) 0.0061(16)
C11 0.034(2) 0.051(3) 0.050(3) -0.001(2) 0.0282(19) 0.0013(19)
C12 0.044(2) 0.065(3) 0.059(3) -0.009(3) 0.019(2) 0.000(2)
C13 0.047(2) 0.062(3) 0.066(3) -0.010(3) 0.022(2) 0.008(2)
C14 0.036(2) 0.059(3) 0.054(3) 0.003(2) 0.023(2) 0.002(2)
C15 0.040(2) 0.055(3) 0.050(3) -0.003(2) 0.018(2) -0.001(2)
C16 0.040(2) 0.058(3) 0.056(3) -0.006(2) 0.024(2) 0.001(2)
O17 0.0382(16) 0.066(2) 0.073(2) -0.0056(18) 0.0100(15) 0.0051(16)
C21 0.035(2) 0.053(3) 0.050(3) -0.002(2) 0.0269(19) -0.0010(19)
C22 0.036(2) 0.067(3) 0.066(3) 0.012(3) 0.032(2) 0.011(2)
C23 0.041(2) 0.067(3) 0.063(3) 0.011(3) 0.032(2) 0.012(2)
C24 0.039(2) 0.058(3) 0.049(3) 0.004(2) 0.024(2) -0.002(2)
C25 0.036(2) 0.061(3) 0.068(3) 0.005(2) 0.034(2) 0.003(2)
C26 0.035(2) 0.060(3) 0.060(3) 0.005(2) 0.031(2) 0.008(2)
O27 0.0580(19) 0.065(2) 0.075(2) 0.0183(18) 0.0425(18) 0.0073(17)
C31 0.035(2) 0.054(3) 0.046(2) 0.002(2) 0.0242(18) 0.0046(19)
C32 0.055(3) 0.063(3) 0.050(3) 0.000(2) 0.033(2) -0.005(2)
C33 0.054(3) 0.064(3) 0.060(3) -0.007(3) 0.040(2) -0.013(2)
C34 0.041(2) 0.063(3) 0.050(3) -0.010(2) 0.031(2) -0.009(2)
C35 0.062(3) 0.071(3) 0.049(3) -0.007(3) 0.036(2) -0.012(3)
C36 0.048(2) 0.073(3) 0.053(3) -0.001(2) 0.034(2) -0.010(2)
O37 0.061(2) 0.087(3) 0.068(2) -0.0271(19) 0.0498(18) -0.0297(18)
O100 0.076(3) 0.089(3) 0.089(3) 0.014(3) -0.004(3) -0.011(3)

loop_
_atom_type_symbol
_atom_type_description
_atom_type_scat_dispersion_real
_atom_type_scat_dispersion_imag
_atom_type_scat_source
C C 0.0181 0.0091 'International Tables Vol C Tables 4.2.6.8 and 6.1.1.4'
H H 0.0000 0.0000 'International Tables Vol C Tables 4.2.6.8 and 6.1.1.4'
O O 0.0492 0.0322 'International Tables Vol C Tables 4.2.6.8 and 6.1.1.4'
Si Si 0.2541 0.3302 'International Tables Vol C Tables 4.2.6.8 and 6.1.1.4'

loop_
_geom_angle_atom_site_label_1
_geom_angle_atom_site_label_2
_geom_angle_atom_site_label_3
_geom_angle
_geom_angle_publ_flag
C21 SI1 C31 108.90(19) y
C21 SI1 C1 108.0(2) y
C31 SI1 C1 113.53(18) y
C21 SI1 C11 109.77(18) y
C31 SI1 C11 108.1(2) y
C1 SI1 C11 108.57(19) y
C6 C1 C2 116.2(4) y
C6 C1 SI1 119.4(3) y
C2 C1 SI1 124.4(3) y
C3 C2 C1 121.1(4) y
C3 C2 H2 119.4 ?
C1 C2 H2 119.4 ?
C4 C3 C2 120.8(4) y
C4 C3 H3 119.6 ?
C2 C3 H3 119.6 ?
C3 C4 O7 119.1(3) y
C3 C4 C5 120.7(4) y
O7 C4 C5 120.3(4) y
C6 C5 C4 118.1(4) y
C6 C5 H5 121 ?
C4 C5 H5 121 ?
C1 C6 C5 123.2(4) y
C1 C6 H6 118.4 ?
C5 C6 H6 118.4 ?
C4 O7 H71 109.5 ?
C12 C11 C16 117.3(4) y
C12 C11 SI1 121.4(3) y
C16 C11 SI1 121.3(3) y
C11 C12 C13 121.6(5) y
C11 C12 H12 119.2 ?
C13 C12 H12 119.2 ?
C14 C13 C12 119.0(5) y
C14 C13 H13 120.5 ?
C12 C13 H13 120.5 ?
C15 C14 C13 121.5(4) y
C15 C14 O17 121.0(4) y
C13 C14 O17 117.4(4) y
C14 C15 C16 118.0(4) y
C14 C15 H15 121 ?
C16 C15 H15 121 ?
C11 C16 C15 122.7(4) y
C11 C16 H16 118.6 ?
C15 C16 H16 118.6 ?
C14 O17 H171 109.5 ?
C22 C21 C26 115.8(4) y
C22 C21 SI1 123.6(3) y
C26 C21 SI1 120.5(3) y
C23 C22 C21 123.6(4) y
C23 C22 H22 118.2 ?
C21 C22 H22 118.2 ?
C22 C23 C24 118.1(4) y
C22 C23 H23 121 ?
C24 C23 H23 121 ?
C25 C24 O27 122.1(4) y
C25 C24 C23 120.0(4) y
O27 C24 C23 117.9(4) y
C24 C25 C26 121.4(4) y
C24 C25 H25 119.3 ?
C26 C25 H25 119.3 ?
C25 C26 C21 121.1(4) y
C25 C26 H26 119.4 ?
C21 C26 H26 119.4 ?
C24 O27 H27 109.5 ?
C36 C31 C32 115.5(4) y
C36 C31 SI1 120.9(3) y
C32 C31 SI1 123.4(3) y
C33 C32 C31 122.4(4) y
C33 C32 H32 118.8 ?
C31 C32 H32 118.8 ?
C32 C33 C34 119.9(4) y
C32 C33 H33 120.1 ?
C34 C33 H33 120.1 ?
C33 C34 C35 120.2(4) y
C33 C34 O37 118.6(4) y
C35 C34 O37 121.2(4) y
C34 C35 C36 119.4(4) y
C34 C35 H35 120.3 ?
C36 C35 H35 120.3 ?
C35 C36 C31 122.5(4) y
C35 C36 H36 118.8 ?
C31 C36 H36 118.8 ?
C34 O37 H371 109.5 ?
H101 O100 H102 157(9) ?

loop_
_geom_bond_atom_site_label_1
_geom_bond_atom_site_label_2
_geom_bond_distance
_geom_bond_publ_flag
Si1 C21 1.850(4) y
Si1 C31 1.868(5) y
Si1 C1 1.869(4) y
Si1 C11 1.879(4) y
C1 C6 1.387(6) y
C1 C2 1.413(5) y
C2 C3 1.383(5) y
C2 H2 0.95 ?
C3 C4 1.356(6) y
C3 H3 0.95 ?
C4 O7 1.379(4) y
C4 C5 1.393(5) y
C5 C6 1.391(6) y
C5 H5 0.95 ?
C6 H6 0.95 ?
O7 H71 0.84 ?
C11 C12 1.381(6) y
C11 C16 1.388(6) y
C12 C13 1.399(6) y
C12 H12 0.95 ?
C13 C14 1.377(6) y
C13 H13 0.95 ?
C14 C15 1.376(6) y
C14 O17 1.383(5) y
C15 C16 1.394(6) y
C15 H15 0.95 ?
C16 H16 0.95 ?
O17 H171 0.84 ?
C21 C22 1.392(6) y
C21 C26 1.417(5) y
C22 C23 1.384(6) y
C22 H22 0.95 ?
C23 C24 1.403(5) y
C23 H23 0.95 ?
C24 C25 1.359(6) y
C24 O27 1.368(5) y
C25 C26 1.376(6) y
C25 H25 0.95 ?
C26 H26 0.95 ?
O27 H27 0.84 ?
C31 C36 1.396(6) y
C31 C32 1.412(6) y
C32 C33 1.364(6) y
C32 H32 0.95 ?
C33 C34 1.377(6) y
C33 H33 0.95 ?
C34 C35 1.377(6) y
C34 O37 1.378(5) y
C35 C36 1.382(6) y
C35 H35 0.95 ?
C36 H36 0.95 ?
O37 H371 0.84 ?
O100 H101 0.900(5) ?
O100 H102 0.901(5) ?

loop_
_geom_hbond_atom_site_label_D
_geom_hbond_atom_site_label_H
_geom_hbond_atom_site_label_A
_geom_hbond_distance_DH
_geom_hbond_distance_HA
_geom_hbond_distance_DA
_geom_hbond_angle_DHA
_geom_hbond_site_symmetry_A
O7 H71 O17 0.84 1.87 2.683(5) 163.2 3_455
O17 H171 O100 0.84 1.78 2.611(6) 169.9 .
O27 H27 O100 0.84 1.96 2.781(6) 165.6 8_455
O37 H371 O7 0.84 1.91 2.692(4) 153.9 6
